data_4032174
loop_
_publ_author_name
'Liu, Xing-Xing'
'Luo, Xin-Liang'
'Wu, Zhao-Yang'
'Cui, Xin-Feng'
'Zhou, Xiao-Qiang'
'He, Yong-Qin'
'Huang, Guo-Sheng'

_publ_section_title
;
 Oxidative Recyclization of 1H-Indoles for Synthesis of
 2-Indolylbenzoxazinones via Cleavage of the C2-C3 Bond with AIBN under
 Air.
;
_journal_issue 4
_journal_name_full 'The Journal of organic chemistry'
_journal_page_first 2107
_journal_page_last 2113
_journal_paper_doi 10.1021/acs.joc.6b02893
_journal_volume 82
_journal_year 2017
_chemical_formula_moiety 'C16 H10 N2 O2'
_chemical_formula_sum 'C16 H10 N2 O2'
_chemical_formula_weight 262.26
_chemical_name_systematic
;
 ? 
;
_space_group_crystal_system monoclinic
_space_group_IT_number 15
_space_group_name_Hall '-I 2ya'
_space_group_name_H-M_alt 'I 1 2/a 1'
_symmetry_space_group_name_Hall '-I 2ya'
_symmetry_space_group_name_H-M 'I 1 2/a 1'
_atom_sites_solution_hydrogens geom
_atom_sites_solution_primary direct
_atom_sites_solution_secondary difmap
_audit_creation_date 2015-03-18
_audit_creation_method
;
Olex2 1.2
(compiled 2014.11.28 svn.r3106 for OlexSys, GUI svn.r4959)
;
_cell_angle_alpha 90.00
_cell_angle_beta 93.815(6)
_cell_angle_gamma 90.00
_cell_formula_units_Z 8
_cell_length_a 17.3587(13)
_cell_length_b 5.2827(4)
_cell_length_c 26.4239(15)
_cell_measurement_reflns_used 1095
_cell_measurement_temperature 176(6)
_cell_measurement_theta_max 28.3660
_cell_measurement_theta_min 3.9260
_cell_volume 2417.7(3)
_computing_cell_refinement
;
CrysAlisPro, Agilent Technologies,
Version 1.171.37.33 (release 27-03-2014 CrysAlis171 .NET)
(compiled Mar 27 2014,17:12:48)
;
_computing_data_collection
;
CrysAlisPro, Agilent Technologies,
Version 1.171.37.33 (release 27-03-2014 CrysAlis171 .NET)
(compiled Mar 27 2014,17:12:48)
;
_computing_data_reduction
;
CrysAlisPro, Agilent Technologies,
Version 1.171.37.33 (release 27-03-2014 CrysAlis171 .NET)
(compiled Mar 27 2014,17:12:48)
;
_computing_molecular_graphics 'Olex2 (Dolomanov et al., 2009)'
_computing_publication_material 'Olex2 (Dolomanov et al., 2009)'
_computing_structure_refinement 'ShelXL (Sheldrick, 2008)'
_computing_structure_solution 'ShelXS (Sheldrick, 2008)'
_diffrn_ambient_environment N~2~
_diffrn_ambient_temperature 176(6)
_diffrn_detector 'CCD plate'
_diffrn_detector_area_resol_mean 16.0733
_diffrn_detector_type Eos
_diffrn_measured_fraction_theta_full 0.998
_diffrn_measured_fraction_theta_max 0.998
_diffrn_measurement_details
;
#__ type_ start__ end____ width___ exp.time_
  1 omega  -40.00    8.00   1.2000    4.0000
omega____ theta____ kappa____ phi______ frames
    -       20.5854  -19.0000  120.0000 40

#__ type_ start__ end____ width___ exp.time_
  2 omega  -17.00   10.60   1.2000    4.0000
omega____ theta____ kappa____ phi______ frames
    -      -17.1479  -99.0000  -60.0000 23

#__ type_ start__ end____ width___ exp.time_
  3 omega  -47.00   55.00   1.2000    4.0000
omega____ theta____ kappa____ phi______ frames
    -       20.5854  -19.0000 -150.0000 85

#__ type_ start__ end____ width___ exp.time_
  4 omega   61.00   95.80   1.2000    4.0000
omega____ theta____ kappa____ phi______ frames
    -       20.5854  178.0000  -60.0000 29
;
_diffrn_measurement_device 'four-circle diffractometer'
_diffrn_measurement_device_type 'SuperNova, Dual, Cu at zero, Eos'
_diffrn_measurement_method '\w scans'
_diffrn_orient_matrix_UB_11 -0.0304549000
_diffrn_orient_matrix_UB_12 0.0296458000
_diffrn_orient_matrix_UB_13 0.0156397000
_diffrn_orient_matrix_UB_21 0.0157428000
_diffrn_orient_matrix_UB_22 0.1226257000
_diffrn_orient_matrix_UB_23 0.0043036000
_diffrn_orient_matrix_UB_31 -0.0224091000
_diffrn_orient_matrix_UB_32 0.0459688000
_diffrn_orient_matrix_UB_33 -0.0214552000
_diffrn_radiation_monochromator mirror
_diffrn_radiation_probe x-ray
_diffrn_radiation_type MoK\a
_diffrn_radiation_wavelength 0.71073
_diffrn_reflns_av_R_equivalents 0.0355
_diffrn_reflns_av_unetI/netI 0.0684
_diffrn_reflns_limit_h_max 21
_diffrn_reflns_limit_h_min -20
_diffrn_reflns_limit_k_max 5
_diffrn_reflns_limit_k_min -6
_diffrn_reflns_limit_l_max 30
_diffrn_reflns_limit_l_min -32
_diffrn_reflns_number 4141
_diffrn_reflns_theta_full 25.50
_diffrn_reflns_theta_max 26.02
_diffrn_reflns_theta_min 3.76
_diffrn_source 'SuperNova (Mo) X-ray Source'
_exptl_absorpt_coefficient_mu 0.097
_exptl_absorpt_correction_T_max 1.00000
_exptl_absorpt_correction_T_min 0.67451
_exptl_absorpt_correction_type multi-scan
_exptl_absorpt_process_details
;
CrysAlisPro, Agilent Technologies,
Version 1.171.37.33 (release 27-03-2014 CrysAlis171 .NET)
(compiled Mar 27 2014,17:12:48)
Empirical absorption correction using spherical harmonics,
 implemented in SCALE3 ABSPACK scaling algorithm.
;
_exptl_crystal_colour 'clear light yellow'
_exptl_crystal_colour_lustre clear
_exptl_crystal_colour_modifier light
_exptl_crystal_colour_primary yellow
_exptl_crystal_density_diffrn 1.441
_exptl_crystal_density_method 'not measured'
_exptl_crystal_description block
_exptl_crystal_F_000 1088
_exptl_crystal_size_max 0.35
_exptl_crystal_size_mid 0.31
_exptl_crystal_size_min 0.25
_refine_diff_density_max 0.193
_refine_diff_density_min -0.231
_refine_diff_density_rms 0.050
_refine_ls_extinction_method none
_refine_ls_goodness_of_fit_ref 1.072
_refine_ls_hydrogen_treatment constr
_refine_ls_matrix_type full
_refine_ls_number_parameters 181
_refine_ls_number_reflns 2386
_refine_ls_number_restraints 0
_refine_ls_restrained_S_all 1.072
_refine_ls_R_factor_all 0.0858
_refine_ls_R_factor_gt 0.0543
_refine_ls_shift/su_max 0.000
_refine_ls_shift/su_mean 0.000
_refine_ls_structure_factor_coef Fsqd
_refine_ls_weighting_details 'calc w=1/[\s^2^(Fo^2^)+(0.0378P)^2^+0.6989P] where P=(Fo^2^+2Fc^2^)/3'
_refine_ls_weighting_scheme calc
_refine_ls_wR_factor_gt 0.1071
_refine_ls_wR_factor_ref 0.1309
_reflns_number_gt 1596
_reflns_number_total 2386
_reflns_threshold_expression >2sigma(I)
_cod_data_source_file jo6b02893_si_002.cif
_cod_data_source_block liuxx0316
_cod_depositor_comments 'Adding full bibliography for 4032174.cif.'
_cod_database_code 4032174
_reflns_odcompleteness_completeness 99.67
_reflns_odcompleteness_iscentric 1
_reflns_odcompleteness_theta 26.32
_olex2_refinement_description
;
1. Fixed Uiso
 At 1.2 times of:
  All C(H) groups, All N(H) groups
2.a Aromatic/amide H refined with riding coordinates:
 N1(H1), C2(H2), C3(H3), C4(H4), C5(H5), C8(H8), C13(H13), C14(H14), C15(H15),
 C16(H16)
;
_olex2_date_sample_data_collection 2015-03-18
_olex2_submission_special_instructions 'No special instructions were received'

loop_
_space_group_symop_id
_space_group_symop_operation_xyz
1 'x, y, z'
2 '-x+1/2, y, -z'
3 'x+1/2, y+1/2, z+1/2'
4 '-x+1, y+1/2, -z+1/2'
5 '-x, -y, -z'
6 'x-1/2, -y, z'
7 '-x+1/2, -y+1/2, -z+1/2'
8 'x, -y+1/2, z+1/2'

loop_
_atom_site_label
_atom_site_type_symbol
_atom_site_fract_x
_atom_site_fract_y
_atom_site_fract_z
_atom_site_U_iso_or_equiv
_atom_site_adp_type
_atom_site_occupancy
_atom_site_calc_flag
_atom_site_refinement_flags_posn
O1 O 0.70059(9) 0.1144(3) 0.20375(5) 0.0311(4) Uani 1 d .
O2 O 0.61586(9) 0.2045(3) 0.25966(6) 0.0363(5) Uani 1 d .
N1 N 0.87086(11) -0.3508(4) 0.15631(7) 0.0323(5) Uani 1 d .
H1 H 0.8957 -0.4774 0.1698 0.039 Uiso 1 calc R
N2 N 0.70675(11) 0.3270(4) 0.12511(7) 0.0285(5) Uani 1 d .
C1 C 0.88026(13) -0.2537(5) 0.10828(8) 0.0285(6) Uani 1 d .
C2 C 0.92847(14) -0.3341(5) 0.07152(9) 0.0348(6) Uani 1 d .
H2 H 0.9609 -0.4731 0.0769 0.042 Uiso 1 calc R
C3 C 0.92639(14) -0.1999(5) 0.02689(9) 0.0366(6) Uani 1 d .
H3 H 0.9581 -0.2488 0.0016 0.044 Uiso 1 calc R
C4 C 0.87761(15) 0.0082(5) 0.01884(9) 0.0391(7) Uani 1 d .
H4 H 0.8776 0.0953 -0.0117 0.047 Uiso 1 calc R
C5 C 0.82933(14) 0.0882(5) 0.05515(8) 0.0334(6) Uani 1 d .
H5 H 0.7969 0.2268 0.0493 0.040 Uiso 1 calc R
C6 C 0.83059(13) -0.0461(5) 0.10116(8) 0.0285(6) Uani 1 d .
C7 C 0.78962(13) -0.0235(5) 0.14681(8) 0.0278(6) Uani 1 d .
C8 C 0.81638(13) -0.2145(5) 0.17854(8) 0.0309(6) Uani 1 d .
H8 H 0.7995 -0.2457 0.2106 0.037 Uiso 1 calc R
C9 C 0.73047(13) 0.1543(5) 0.15658(8) 0.0279(6) Uani 1 d .
C10 C 0.64799(12) 0.4863(5) 0.13930(8) 0.0265(5) Uani 1 d .
C11 C 0.61321(13) 0.4581(5) 0.18516(8) 0.0269(5) Uani 1 d .
C12 C 0.64025(13) 0.2577(5) 0.21940(8) 0.0282(6) Uani 1 d .
C13 C 0.62291(14) 0.6822(5) 0.10654(8) 0.0308(6) Uani 1 d .
H13 H 0.6458 0.7058 0.0761 0.037 Uiso 1 calc R
C14 C 0.56469(13) 0.8388(5) 0.11947(8) 0.0330(6) Uani 1 d .
H14 H 0.5483 0.9680 0.0974 0.040 Uiso 1 calc R
C15 C 0.52935(13) 0.8093(5) 0.16501(8) 0.0326(6) Uani 1 d .
H15 H 0.4897 0.9176 0.1731 0.039 Uiso 1 calc R
C16 C 0.55348(13) 0.6190(5) 0.19785(8) 0.0309(6) Uani 1 d .
H16 H 0.5302 0.5974 0.2283 0.037 Uiso 1 calc R

loop_
_atom_site_aniso_label
_atom_site_aniso_U_11
_atom_site_aniso_U_22
_atom_site_aniso_U_33
_atom_site_aniso_U_23
_atom_site_aniso_U_13
_atom_site_aniso_U_12
O1 0.0307(9) 0.0356(10) 0.0275(8) 0.0037(8) 0.0047(7) 0.0030(8)
O2 0.0398(10) 0.0431(12) 0.0268(8) 0.0051(8) 0.0085(7) 0.0002(9)
N1 0.0309(11) 0.0340(12) 0.0322(11) 0.0038(10) 0.0036(9) 0.0048(10)
N2 0.0279(11) 0.0303(12) 0.0274(10) 0.0034(9) 0.0039(8) 0.0000(10)
C1 0.0273(12) 0.0300(14) 0.0280(12) -0.0030(11) -0.0006(10) -0.0061(12)
C2 0.0293(13) 0.0337(15) 0.0412(14) -0.0059(12) 0.0014(11) 0.0007(12)
C3 0.0366(14) 0.0407(16) 0.0333(13) -0.0055(12) 0.0087(11) 0.0001(13)
C4 0.0450(16) 0.0448(18) 0.0281(12) 0.0014(12) 0.0066(11) -0.0022(14)
C5 0.0327(14) 0.0345(16) 0.0327(13) 0.0018(11) 0.0015(11) 0.0005(12)
C6 0.0241(12) 0.0325(14) 0.0289(12) -0.0029(11) 0.0015(10) -0.0082(11)
C7 0.0238(12) 0.0323(14) 0.0270(11) 0.0003(11) -0.0005(10) -0.0015(11)
C8 0.0276(13) 0.0341(15) 0.0312(12) 0.0034(12) 0.0030(10) -0.0071(12)
C9 0.0256(12) 0.0349(14) 0.0229(11) 0.0011(11) 0.0002(10) -0.0086(12)
C10 0.0220(12) 0.0296(14) 0.0281(12) -0.0029(11) 0.0032(10) -0.0053(11)
C11 0.0249(12) 0.0288(14) 0.0270(11) 0.0008(10) 0.0018(10) -0.0061(11)
C12 0.0266(13) 0.0296(14) 0.0284(12) -0.0001(11) 0.0021(10) -0.0035(11)
C13 0.0347(14) 0.0312(14) 0.0266(12) 0.0006(11) 0.0036(10) -0.0043(12)
C14 0.0333(14) 0.0312(15) 0.0339(13) 0.0030(11) -0.0023(11) -0.0009(13)
C15 0.0289(13) 0.0326(15) 0.0361(13) -0.0065(12) -0.0001(11) 0.0020(12)
C16 0.0270(13) 0.0374(15) 0.0286(12) -0.0027(11) 0.0036(10) -0.0018(12)

loop_
_atom_type_symbol
_atom_type_description
_atom_type_scat_dispersion_real
_atom_type_scat_dispersion_imag
_atom_type_scat_source
C C 0.0033 0.0016 'International Tables Vol C Tables 4.2.6.8 and 6.1.1.4'
H H 0.0000 0.0000 'International Tables Vol C Tables 4.2.6.8 and 6.1.1.4'
N N 0.0061 0.0033 'International Tables Vol C Tables 4.2.6.8 and 6.1.1.4'
O O 0.0106 0.0060 'International Tables Vol C Tables 4.2.6.8 and 6.1.1.4'

loop_
_geom_angle_atom_site_label_1
_geom_angle_atom_site_label_2
_geom_angle_atom_site_label_3
_geom_angle
C12 O1 C9 121.31(18)
C1 N1 H1 125.4
C8 N1 H1 125.4
C8 N1 C1 109.2(2)
C9 N2 C10 117.6(2)
N1 C1 C2 129.7(2)
N1 C1 C6 107.7(2)
C2 C1 C6 122.6(2)
C1 C2 H2 121.3
C3 C2 C1 117.4(2)
C3 C2 H2 121.3
C2 C3 H3 119.4
C2 C3 C4 121.2(2)
C4 C3 H3 119.4
C3 C4 H4 119.2
C5 C4 C3 121.7(2)
C5 C4 H4 119.2
C4 C5 H5 121.0
C4 C5 C6 118.1(2)
C6 C5 H5 121.0
C1 C6 C5 119.0(2)
C1 C6 C7 106.6(2)
C5 C6 C7 134.4(2)
C8 C7 C6 106.5(2)
C8 C7 C9 126.3(2)
C9 C7 C6 127.2(2)
N1 C8 C7 110.1(2)
N1 C8 H8 124.9
C7 C8 H8 124.9
O1 C9 C7 112.1(2)
N2 C9 O1 124.2(2)
N2 C9 C7 123.6(2)
N2 C10 C11 122.4(2)
N2 C10 C13 118.9(2)
C11 C10 C13 118.7(2)
C10 C11 C12 118.6(2)
C10 C11 C16 120.9(2)
C16 C11 C12 120.5(2)
O1 C12 C11 115.8(2)
O2 C12 O1 117.1(2)
O2 C12 C11 127.1(2)
C10 C13 H13 120.1
C14 C13 C10 119.8(2)
C14 C13 H13 120.1
C13 C14 H14 119.2
C13 C14 C15 121.5(2)
C15 C14 H14 119.2
C14 C15 H15 120.2
C16 C15 C14 119.5(2)
C16 C15 H15 120.2
C11 C16 H16 120.2
C15 C16 C11 119.5(2)
C15 C16 H16 120.2

loop_
_geom_bond_atom_site_label_1
_geom_bond_atom_site_label_2
_geom_bond_distance
O1 C9 1.397(3)
O1 C12 1.378(3)
O2 C12 1.204(3)
N1 H1 0.8600
N1 C1 1.389(3)
N1 C8 1.353(3)
N2 C9 1.284(3)
N2 C10 1.393(3)
C1 C2 1.390(3)
C1 C6 1.400(3)
C2 H2 0.9300
C2 C3 1.374(3)
C3 H3 0.9300
C3 C4 1.395(3)
C4 H4 0.9300
C4 C5 1.381(3)
C5 H5 0.9300
C5 C6 1.407(3)
C6 C7 1.446(3)
C7 C8 1.373(3)
C7 C9 1.427(3)
C8 H8 0.9300
C10 C11 1.397(3)
C10 C13 1.400(3)
C11 C12 1.450(3)
C11 C16 1.399(3)
C13 H13 0.9300
C13 C14 1.367(3)
C14 H14 0.9300
C14 C15 1.395(3)
C15 H15 0.9300
C15 C16 1.375(3)
C16 H16 0.9300

loop_
_geom_torsion_atom_site_label_1
_geom_torsion_atom_site_label_2
_geom_torsion_atom_site_label_3
_geom_torsion_atom_site_label_4
_geom_torsion
N1 C1 C2 C3 -179.5(2)
N1 C1 C6 C5 179.6(2)
N1 C1 C6 C7 -0.8(2)
N2 C10 C11 C12 0.9(3)
N2 C10 C11 C16 -179.0(2)
N2 C10 C13 C14 179.2(2)
C1 N1 C8 C7 -1.1(3)
C1 C2 C3 C4 -0.2(4)
C1 C6 C7 C8 0.2(2)
C1 C6 C7 C9 -177.3(2)
C2 C1 C6 C5 -0.3(3)
C2 C1 C6 C7 179.3(2)
C2 C3 C4 C5 -0.1(4)
C3 C4 C5 C6 0.2(4)
C4 C5 C6 C1 0.0(3)
C4 C5 C6 C7 -179.4(2)
C5 C6 C7 C8 179.6(3)
C5 C6 C7 C9 2.1(4)
C6 C1 C2 C3 0.4(3)
C6 C7 C8 N1 0.6(3)
C6 C7 C9 O1 176.9(2)
C6 C7 C9 N2 -1.8(4)
C8 N1 C1 C2 -178.9(2)
C8 N1 C1 C6 1.2(3)
C8 C7 C9 O1 -0.1(3)
C8 C7 C9 N2 -178.8(2)
C9 O1 C12 O2 177.06(19)
C9 O1 C12 C11 -3.1(3)
C9 N2 C10 C11 -2.2(3)
C9 N2 C10 C13 177.7(2)
C9 C7 C8 N1 178.1(2)
C10 N2 C9 O1 0.7(3)
C10 N2 C9 C7 179.3(2)
C10 C11 C12 O1 1.7(3)
C10 C11 C12 O2 -178.5(2)
C10 C11 C16 C15 -0.8(3)
C10 C13 C14 C15 0.3(3)
C11 C10 C13 C14 -0.9(3)
C12 O1 C9 N2 2.0(3)
C12 O1 C9 C7 -176.72(18)
C12 C11 C16 C15 179.3(2)
C13 C10 C11 C12 -178.9(2)
C13 C10 C11 C16 1.2(3)
C13 C14 C15 C16 0.1(3)
C14 C15 C16 C11 0.1(3)
C16 C11 C12 O1 -178.44(19)
C16 C11 C12 O2 1.4(4)
